data_7100498
loop_
_publ_author_name
'Archan Dey'
'Gautam R. Desiraju'

_publ_section_title
;
Correlation between molecular
dipole moment and centrosymmetry
in some crystalline diphenyl ethers.
;
_journal_name_full 'Chemical Communications'
_journal_paper_doi 10.1039/b502516h
_journal_year 2005
_chemical_formula_moiety 'C15 H17 N O2'
_chemical_formula_sum 'C15 H17 N O2'
_chemical_formula_weight 243.30
_chemical_name_common 4-(4-methoxyphenoxy)-N,N-dimethyl-aniline
_space_group_IT_number 9
_symmetry_cell_setting monoclinic
_symmetry_space_group_name_Hall 'C -2yc'
_symmetry_space_group_name_H-M 'C 1 c 1'
_cell_angle_alpha 90.00
_cell_angle_beta 96.738(2)
_cell_angle_gamma 90.00
_cell_formula_units_Z 4
_cell_length_a 28.046(5)
_cell_length_b 7.5638(14)
_cell_length_c 6.3222(12)
_cell_measurement_temperature 298(2)
_cell_volume 1331.9(4)
_diffrn_ambient_temperature 298(2)
_exptl_crystal_density_diffrn 1.213
_cod_depositor_comments
;
The following automatic conversions were performed:
'_symmetry_cell_setting' value 'Monoclinic' changed to 'monoclinic'
according to '/home/saulius/struct/CIF-dictionaries/cif_core.dic'
dictionary named 'cif_core.dic' version 2.4.1 from 2010-06-29.

Automatic conversion script
Id: cif_fix_enum 1527 2010-12-29 10:47:43Z saulius 
;
_cod_original_sg_symbol_H-M 'C c'
_cod_database_code 7100498

loop_
_symmetry_equiv_pos_as_xyz
'x, y, z'
'x, -y, z+1/2'
'x+1/2, y+1/2, z'
'x+1/2, -y+1/2, z+1/2'

loop_
_atom_site_label
_atom_site_type_symbol
_atom_site_fract_x
_atom_site_fract_y
_atom_site_fract_z
_atom_site_U_iso_or_equiv
_atom_site_adp_type
_atom_site_occupancy
_atom_site_symmetry_multiplicity
_atom_site_calc_flag
_atom_site_refinement_flags
_atom_site_disorder_assembly
_atom_site_disorder_group
O1 O 0.12770(5) 0.2597(3) 1.0029(2) 0.0659(5) Uani 1 1 d . . .
C1 C -0.00869(9) 0.2445(4) 0.6519(4) 0.0545(7) Uani 1 1 d . . .
C2 C 0.25800(8) 0.2488(3) 0.7567(4) 0.0557(7) Uani 1 1 d . . .
C3 C 0.04784(9) 0.1550(4) 0.9508(4) 0.0572(7) Uani 1 1 d . . .
H3 H 0.0543 0.0913 1.0767 0.069 Uiso 1 1 calc R . .
O2 O 0.30326(6) 0.2530(3) 0.6933(3) 0.0761(6) Uani 1 1 d . . .
C5 C 0.17516(9) 0.1639(4) 0.7271(4) 0.0597(7) Uani 1 1 d . . .
H5 H 0.1492 0.1040 0.6551 0.072 Uiso 1 1 calc R . .
C6 C 0.07342(9) 0.3467(4) 0.6897(4) 0.0603(7) Uani 1 1 d . . .
H6 H 0.0973 0.4143 0.6389 0.072 Uiso 1 1 calc R . .
N1 N -0.05387(9) 0.2357(4) 0.5369(4) 0.0751(7) Uani 1 1 d . . .
C8 C 0.02837(9) 0.3422(4) 0.5802(4) 0.0624(7) Uani 1 1 d . . .
H8 H 0.0223 0.4061 0.4542 0.075 Uiso 1 1 calc R . .
C9 C 0.25197(9) 0.3400(4) 0.9393(4) 0.0605(7) Uani 1 1 d . . .
H9 H 0.2779 0.3998 1.0121 0.073 Uiso 1 1 calc R . .
C10 C 0.20813(9) 0.3440(4) 1.0157(4) 0.0574(7) Uani 1 1 d . . .
H10 H 0.2045 0.4058 1.1400 0.069 Uiso 1 1 calc R . .
C12 C 0.00260(9) 0.1519(4) 0.8417(4) 0.0614(7) Uani 1 1 d . . .
H12 H -0.0212 0.0861 0.8959 0.074 Uiso 1 1 calc R . .
C13 C 0.21965(9) 0.1593(4) 0.6506(4) 0.0616(8) Uani 1 1 d . . .
H13 H 0.2235 0.0958 0.5277 0.074 Uiso 1 1 calc R . .
C14 C 0.16963(8) 0.2569(3) 0.9088(4) 0.0532(7) Uani 1 1 d . . .
C15 C -0.06486(12) 0.3471(5) 0.3558(5) 0.0913(10) Uani 1 1 d . . .
H15A H -0.0607 0.4685 0.3982 0.137 Uiso 1 1 calc R . .
H15B H -0.0975 0.3279 0.2960 0.137 Uiso 1 1 calc R . .
H15C H -0.0438 0.3198 0.2512 0.137 Uiso 1 1 calc R . .
C16 C 0.08340(8) 0.2506(4) 0.8761(4) 0.0532(7) Uani 1 1 d . . .
C17 C 0.31001(10) 0.1644(5) 0.5038(5) 0.0957(11) Uani 1 1 d . . .
H17A H 0.2898 0.2162 0.3872 0.144 Uiso 1 1 calc R . .
H17B H 0.3019 0.0418 0.5164 0.144 Uiso 1 1 calc R . .
H17C H 0.3430 0.1745 0.4784 0.144 Uiso 1 1 calc R . .
C19 C -0.09329(11) 0.1614(5) 0.6310(5) 0.0898(10) Uani 1 1 d . . .
H19A H -0.0855 0.0428 0.6770 0.135 Uiso 1 1 calc R . .
H19B H -0.1213 0.1598 0.5281 0.135 Uiso 1 1 calc R . .
H19C H -0.0995 0.2316 0.7513 0.135 Uiso 1 1 calc R . .

loop_
_atom_site_aniso_label
_atom_site_aniso_U_11
_atom_site_aniso_U_22
_atom_site_aniso_U_33
_atom_site_aniso_U_23
_atom_site_aniso_U_13
_atom_site_aniso_U_12
O1 0.0511(11) 0.0861(14) 0.0601(11) -0.0045(10) 0.0047(9) 0.0032(9)
C1 0.0485(16) 0.0524(17) 0.0642(17) 0.0009(15) 0.0133(14) 0.0035(14)
C2 0.0444(16) 0.0655(19) 0.0554(16) 0.0064(14) -0.0020(13) 0.0002(14)
C3 0.0553(17) 0.0628(19) 0.0552(14) 0.0060(14) 0.0137(13) 0.0015(15)
O2 0.0484(12) 0.1096(19) 0.0702(12) -0.0035(11) 0.0069(9) -0.0067(10)
C5 0.0471(15) 0.0673(19) 0.0627(16) -0.0089(16) -0.0017(12) -0.0055(14)
C6 0.0511(16) 0.0623(17) 0.0692(17) 0.0101(16) 0.0145(13) -0.0045(14)
N1 0.0477(14) 0.092(2) 0.0842(17) 0.0113(16) 0.0019(12) -0.0005(13)
C8 0.0553(16) 0.070(2) 0.0626(16) 0.0152(16) 0.0087(13) 0.0027(17)
C9 0.0527(17) 0.067(2) 0.0577(16) -0.0051(17) -0.0129(13) -0.0054(15)
C10 0.0551(17) 0.0640(19) 0.0506(13) -0.0073(15) -0.0045(13) 0.0026(15)
C12 0.0518(16) 0.0672(19) 0.0683(17) 0.0083(16) 0.0205(13) -0.0021(15)
C13 0.0557(17) 0.067(2) 0.0612(16) -0.0109(16) 0.0016(14) 0.0033(15)
C14 0.0503(15) 0.0525(19) 0.0558(17) 0.0047(15) 0.0023(13) 0.0065(14)
C15 0.069(2) 0.113(3) 0.086(2) 0.010(2) -0.0138(16) 0.0018(19)
C16 0.0470(14) 0.0584(17) 0.0545(15) -0.0048(15) 0.0065(12) 0.0074(14)
C17 0.0553(17) 0.166(3) 0.0674(18) -0.007(2) 0.0128(15) -0.0034(19)
C19 0.0546(17) 0.116(3) 0.101(2) 0.000(2) 0.0170(16) -0.0059(19)

loop_
_geom_bond_atom_site_label_1
_geom_bond_atom_site_label_2
_geom_bond_distance
_geom_bond_site_symmetry_2
_geom_bond_publ_flag
O1 C14 1.379(3) . ?
O1 C16 1.399(3) . ?
C1 N1 1.387(3) . ?
C1 C12 1.393(3) . ?
C1 C8 1.394(3) . ?
C2 C9 1.372(4) . ?
C2 O2 1.376(3) . ?
C2 C13 1.377(3) . ?
C3 C16 1.361(3) . ?
C3 C12 1.371(3) . ?
C3 H3 0.9300 . ?
O2 C17 1.405(3) . ?
C5 C14 1.371(3) . ?
C5 C13 1.390(3) . ?
C5 H5 0.9300 . ?
C6 C8 1.368(3) . ?
C6 C16 1.385(3) . ?
C6 H6 0.9300 . ?
N1 C15 1.426(4) . ?
N1 C19 1.431(3) . ?
C8 H8 0.9300 . ?
C9 C10 1.373(3) . ?
C9 H9 0.9300 . ?
C10 C14 1.374(3) . ?
C10 H10 0.9300 . ?
C12 H12 0.9300 . ?
C13 H13 0.9300 . ?
C15 H15A 0.9600 . ?
C15 H15B 0.9600 . ?
C15 H15C 0.9600 . ?
C17 H17A 0.9600 . ?
C17 H17B 0.9600 . ?
C17 H17C 0.9600 . ?
C19 H19A 0.9600 . ?
C19 H19B 0.9600 . ?
C19 H19C 0.9600 . ?

loop_
_cod_related_entry_id
_cod_related_entry_database
_cod_related_entry_code
1 ChemSpider 21150415
